data_2240407
loop_
_publ_author_name
'Shreevidhyaa Suressh, V.'
'Revathi, B. K.'
'Abdul Basheer, S.'
'Ponnuswamy, S.'
'Usha, G.'

_publ_section_title
;
 Crystal structure of
 2-chloro-1-(3-ethyl-2,6-diphenylpiperidin-1-yl)ethanone
;
_journal_issue 2
_journal_name_full 'Acta Crystallographica Section E'
_journal_page_first o122
_journal_paper_doi 10.1107/S2056989015000444
_journal_volume 71
_journal_year 2015
_chemical_formula_iupac 'C21 H24 Cl N O'
_chemical_formula_moiety 'C21 H24 Cl N O'
_chemical_formula_sum 'C21 H24 Cl N O'
_chemical_formula_weight 341.86
_chemical_name_systematic
;
2-Chloro-1-(3-ethyl-2,6-diphenylpiperidin-1-yl)ethanone
;
_space_group_IT_number 14
_symmetry_cell_setting monoclinic
_symmetry_space_group_name_Hall '-P 2yn'
_symmetry_space_group_name_H-M 'P 1 21/n 1'
_atom_sites_solution_hydrogens geom
_atom_sites_solution_primary direct
_atom_sites_solution_secondary difmap
_audit_creation_method SHELXL-97
_cell_angle_alpha 90.00
_cell_angle_beta 100.501(5)
_cell_angle_gamma 90.00
_cell_formula_units_Z 4
_cell_length_a 8.5971(9)
_cell_length_b 12.9080(13)
_cell_length_c 17.1114(16)
_cell_measurement_reflns_used 4639
_cell_measurement_temperature 293(2)
_cell_measurement_theta_max 28.3
_cell_measurement_theta_min 2.0
_cell_volume 1867.1(3)
_computing_cell_refinement
;
SAINT (Bruker, 2008)
;
_computing_data_collection
;
APEX2 (Bruker, 2008)
;
_computing_data_reduction
;
SAINT (Bruker, 2008)
;
_computing_molecular_graphics
;
ORTEP-3 for Windows (Farrugia, 2012)
;
_computing_publication_material
;
SHELXL97 (Sheldrick, 2008, 2015) and PLATON (Spek, 2009)
;
_computing_structure_refinement
;
SHELXL97 (Sheldrick, 2008, 2015)
;
_computing_structure_solution
;
SHELXS97 (Sheldrick, 2008)
;
_diffrn_ambient_temperature 293(2)
_diffrn_measured_fraction_theta_full 0.985
_diffrn_measured_fraction_theta_max 0.985
_diffrn_measurement_device_type 'Bruker Kappa APEXII CCD'
_diffrn_measurement_method '\w and \f scan'
_diffrn_radiation_monochromator graphite
_diffrn_radiation_source 'fine-focus sealed tube'
_diffrn_radiation_type MoK\a
_diffrn_radiation_wavelength 0.71073
_diffrn_reflns_av_R_equivalents 0.0271
_diffrn_reflns_av_sigmaI/netI 0.0231
_diffrn_reflns_limit_h_max 11
_diffrn_reflns_limit_h_min -10
_diffrn_reflns_limit_k_max 16
_diffrn_reflns_limit_k_min -17
_diffrn_reflns_limit_l_max 22
_diffrn_reflns_limit_l_min -22
_diffrn_reflns_number 17549
_diffrn_reflns_theta_full 28.28
_diffrn_reflns_theta_max 28.28
_diffrn_reflns_theta_min 1.99
_diffrn_standards_number 0
_exptl_absorpt_coefficient_mu 0.211
_exptl_absorpt_correction_T_max 0.953
_exptl_absorpt_correction_T_min 0.949
_exptl_absorpt_correction_type multi-scan
_exptl_absorpt_process_details
;
(SADABS; Bruker, 2008)
;
_exptl_crystal_colour colourless
_exptl_crystal_density_diffrn 1.216
_exptl_crystal_density_method 'not measured'
_exptl_crystal_description block
_exptl_crystal_F_000 728
_exptl_crystal_size_max 0.25
_exptl_crystal_size_mid 0.23
_exptl_crystal_size_min 0.23
_refine_diff_density_max 0.612
_refine_diff_density_min -0.433
_refine_ls_extinction_method none
_refine_ls_goodness_of_fit_ref 1.007
_refine_ls_hydrogen_treatment constr
_refine_ls_matrix_type full
_refine_ls_number_parameters 217
_refine_ls_number_reflns 4639
_refine_ls_number_restraints 0
_refine_ls_restrained_S_all 1.007
_refine_ls_R_factor_all 0.0953
_refine_ls_R_factor_gt 0.0637
_refine_ls_shift/su_max 0.000
_refine_ls_shift/su_mean 0.000
_refine_ls_structure_factor_coef Fsqd
_refine_ls_weighting_details 'calc w=1/[\s^2^(Fo^2^)+(0.1098P)^2^+0.7138P] where P=(Fo^2^+2Fc^2^)/3'
_refine_ls_weighting_scheme calc
_refine_ls_wR_factor_gt 0.1945
_refine_ls_wR_factor_ref 0.2256
_reflns_number_gt 2930
_reflns_number_total 4639
_reflns_threshold_expression I>2sigma(I)
_cod_data_source_file zs2323sup1.cif
_cod_data_source_block I
_cod_original_sg_symbol_H-M 'P 21/n'
_cod_database_code 2240407
_cod_database_fobs_code 2240407

loop_
_symmetry_equiv_pos_as_xyz
'x, y, z'
'-x+1/2, y+1/2, -z+1/2'
'-x, -y, -z'
'x-1/2, -y-1/2, z-1/2'

loop_
_atom_site_type_symbol
_atom_site_label
_atom_site_fract_x
_atom_site_fract_y
_atom_site_fract_z
_atom_site_U_iso_or_equiv
_atom_site_adp_type
_atom_site_calc_flag
_atom_site_refinement_flags
_atom_site_occupancy
_atom_site_symmetry_multiplicity
C C1 0.3154(3) 0.4581(2) 0.29469(14) 0.0637(6) Uani d . 1 1
C C2 0.2091(3) 0.3683(2) 0.30518(16) 0.0740(7) Uani d . 1 1
H H2A 0.1359 0.3886 0.3394 0.089 Uiso calc R 1 1
H H2B 0.2721 0.3109 0.3301 0.089 Uiso calc R 1 1
C C3 0.5246(3) 0.33072(17) 0.27780(13) 0.0581(5) Uani d . 1 1
H H3 0.4458 0.2917 0.2406 0.070 Uiso calc R 1 1
C C4 0.5527(2) 0.27291(17) 0.35598(14) 0.0564(5) Uani d . 1 1
C C5 0.5133(3) 0.1687(2) 0.35639(18) 0.0752(7) Uani d . 1 1
H H5 0.4631 0.1372 0.3097 0.090 Uiso calc R 1 1
C C6 0.5478(4) 0.1116(2) 0.4253(2) 0.0952(10) Uani d . 1 1
H H6 0.5224 0.0415 0.4246 0.114 Uiso calc R 1 1
C C7 0.6198(4) 0.1576(3) 0.4952(2) 0.0900(9) Uani d . 1 1
H H7 0.6427 0.1188 0.5417 0.108 Uiso calc R 1 1
C C8 0.6573(3) 0.2605(2) 0.49595(17) 0.0792(7) Uani d . 1 1
H H8 0.7048 0.2919 0.5432 0.095 Uiso calc R 1 1
C C9 0.6250(3) 0.3181(2) 0.42674(15) 0.0674(6) Uani d . 1 1
H H9 0.6521 0.3879 0.4277 0.081 Uiso calc R 1 1
C C10 0.6770(3) 0.3332(2) 0.24373(17) 0.0767(8) Uani d . 1 1
H H10A 0.7614 0.3630 0.2826 0.092 Uiso calc R 1 1
H H10B 0.7072 0.2630 0.2327 0.092 Uiso calc R 1 1
C C11 0.6550(5) 0.3962(3) 0.16836(19) 0.1020(11) Uani d . 1 1
H H11A 0.7526 0.3949 0.1475 0.122 Uiso calc R 1 1
H H11B 0.5733 0.3643 0.1292 0.122 Uiso calc R 1 1
C C12 0.6101(3) 0.5072(2) 0.18016(13) 0.0691(6) Uani d . 1 1
H H12 0.7015 0.5514 0.1772 0.083 Uiso calc R 1 1
C C13 0.5575(2) 0.52688(17) 0.26113(12) 0.0546(5) Uani d . 1 1
H H13 0.4833 0.5851 0.2518 0.066 Uiso calc R 1 1
C C14 0.8453(3) 0.55368(18) 0.33173(15) 0.0629(6) Uani d . 1 1
H H14 0.8818 0.5258 0.2883 0.075 Uiso calc R 1 1
C C15 0.9531(3) 0.5882(2) 0.39677(19) 0.0804(8) Uani d . 1 1
H H15 1.0609 0.5831 0.3967 0.097 Uiso calc R 1 1
C C16 0.9023(4) 0.6296(3) 0.46064(19) 0.0902(9) Uani d . 1 1
H H16 0.9751 0.6520 0.5044 0.108 Uiso calc R 1 1
C C17 0.7427(4) 0.6381(3) 0.46023(18) 0.0871(8) Uani d . 1 1
H H17 0.7072 0.6672 0.5035 0.105 Uiso calc R 1 1
C C18 0.6351(3) 0.6036(2) 0.39563(15) 0.0709(7) Uani d . 1 1
H H18 0.5274 0.6097 0.3960 0.085 Uiso calc R 1 1
C C19 0.6841(2) 0.55994(15) 0.33034(13) 0.0525(5) Uani d . 1 1
C C20 0.4780(6) 0.5352(5) 0.1122(2) 0.148(2) Uani d . 1 1
H H20A 0.5080 0.5091 0.0639 0.178 Uiso calc R 1 1
H H20B 0.3853 0.4964 0.1198 0.178 Uiso calc R 1 1
C C21 0.4326(9) 0.6332(5) 0.0984(3) 0.208(4) Uani d . 1 1
H H21A 0.3476 0.6360 0.0534 0.312 Uiso calc R 1 1
H H21B 0.5202 0.6734 0.0874 0.312 Uiso calc R 1 1
H H21C 0.3974 0.6608 0.1442 0.312 Uiso calc R 1 1
N N1 0.4638(2) 0.43814(14) 0.28174(10) 0.0537(4) Uani d . 1 1
O O1 0.2633(2) 0.54571(16) 0.29856(14) 0.0899(6) Uani d . 1 1
Cl Cl1 0.10294(11) 0.32963(9) 0.21188(5) 0.1187(4) Uani d . 1 1

loop_
_atom_site_aniso_label
_atom_site_aniso_U_11
_atom_site_aniso_U_22
_atom_site_aniso_U_33
_atom_site_aniso_U_12
_atom_site_aniso_U_13
_atom_site_aniso_U_23
C1 0.0550(12) 0.0729(15) 0.0633(13) 0.0061(11) 0.0111(10) 0.0058(11)
C2 0.0547(13) 0.0925(19) 0.0743(15) -0.0028(12) 0.0100(11) 0.0089(14)
C3 0.0616(12) 0.0538(12) 0.0591(12) -0.0044(10) 0.0109(10) -0.0111(10)
C4 0.0512(11) 0.0512(12) 0.0680(13) 0.0020(9) 0.0137(9) -0.0013(10)
C5 0.0824(17) 0.0577(14) 0.0891(19) -0.0074(12) 0.0251(14) -0.0069(13)
C6 0.118(3) 0.0581(16) 0.117(3) -0.0017(16) 0.043(2) 0.0175(17)
C7 0.094(2) 0.084(2) 0.094(2) 0.0109(16) 0.0215(17) 0.0320(17)
C8 0.0758(16) 0.089(2) 0.0697(16) 0.0028(14) 0.0056(12) 0.0117(14)
C9 0.0703(14) 0.0587(13) 0.0704(15) -0.0040(11) 0.0055(11) 0.0014(11)
C10 0.0902(18) 0.0597(14) 0.0897(18) 0.0065(12) 0.0419(15) -0.0110(13)
C11 0.147(3) 0.095(2) 0.0786(19) -0.004(2) 0.060(2) -0.0140(17)
C12 0.0755(15) 0.0844(17) 0.0496(12) 0.0084(13) 0.0170(10) 0.0094(11)
C13 0.0560(11) 0.0566(12) 0.0519(11) 0.0050(9) 0.0116(9) 0.0064(9)
C14 0.0605(13) 0.0547(13) 0.0742(15) 0.0025(10) 0.0145(11) -0.0003(11)
C15 0.0621(14) 0.0729(17) 0.101(2) 0.0006(12) 0.0007(13) -0.0113(15)
C16 0.0839(19) 0.088(2) 0.089(2) -0.0052(16) -0.0108(15) -0.0205(16)
C17 0.094(2) 0.093(2) 0.0735(17) -0.0028(16) 0.0130(14) -0.0247(15)
C18 0.0667(14) 0.0771(16) 0.0700(15) -0.0016(12) 0.0158(11) -0.0124(13)
C19 0.0591(12) 0.0421(10) 0.0565(11) 0.0014(8) 0.0112(9) 0.0053(9)
C20 0.167(4) 0.218(6) 0.0575(18) 0.076(4) 0.015(2) 0.019(2)
C21 0.292(8) 0.236(7) 0.103(3) 0.176(7) 0.053(4) 0.062(4)
N1 0.0512(9) 0.0571(10) 0.0523(9) 0.0013(8) 0.0082(7) 0.0004(8)
O1 0.0676(11) 0.0842(14) 0.1236(17) 0.0206(10) 0.0325(11) 0.0125(12)
Cl1 0.1024(6) 0.1474(9) 0.0951(6) -0.0399(6) -0.0115(5) -0.0055(5)

loop_
_atom_type_symbol
_atom_type_description
_atom_type_scat_dispersion_real
_atom_type_scat_dispersion_imag
_atom_type_scat_source
C C 0.0033 0.0016 'International Tables Vol C Tables 4.2.6.8 and 6.1.1.4'
H H 0.0000 0.0000 'International Tables Vol C Tables 4.2.6.8 and 6.1.1.4'
N N 0.0061 0.0033 'International Tables Vol C Tables 4.2.6.8 and 6.1.1.4'
O O 0.0106 0.0060 'International Tables Vol C Tables 4.2.6.8 and 6.1.1.4'
Cl Cl 0.1484 0.1585 'International Tables Vol C Tables 4.2.6.8 and 6.1.1.4'

loop_
_geom_angle_atom_site_label_1
_geom_angle_atom_site_label_2
_geom_angle_atom_site_label_3
_geom_angle
O1 C1 N1 123.3(2)
O1 C1 C2 117.9(2)
N1 C1 C2 118.8(2)
C1 C2 Cl1 109.59(18)
C1 C2 H2A 109.8
Cl1 C2 H2A 109.8
C1 C2 H2B 109.8
Cl1 C2 H2B 109.8
H2A C2 H2B 108.2
N1 C3 C4 114.88(17)
N1 C3 C10 109.32(18)
C4 C3 C10 109.7(2)
N1 C3 H3 107.5
C4 C3 H3 107.5
C10 C3 H3 107.5
C9 C4 C5 118.4(2)
C9 C4 C3 122.6(2)
C5 C4 C3 118.9(2)
C6 C5 C4 120.6(3)
C6 C5 H5 119.7
C4 C5 H5 119.7
C5 C6 C7 120.4(3)
C5 C6 H6 119.8
C7 C6 H6 119.8
C6 C7 C8 119.7(3)
C6 C7 H7 120.2
C8 C7 H7 120.2
C9 C8 C7 120.3(3)
C9 C8 H8 119.8
C7 C8 H8 119.8
C8 C9 C4 120.7(2)
C8 C9 H9 119.7
C4 C9 H9 119.7
C11 C10 C3 110.8(3)
C11 C10 H10A 109.5
C3 C10 H10A 109.5
C11 C10 H10B 109.5
C3 C10 H10B 109.5
H10A C10 H10B 108.1
C12 C11 C10 113.2(2)
C12 C11 H11A 108.9
C10 C11 H11A 108.9
C12 C11 H11B 108.9
C10 C11 H11B 108.9
H11A C11 H11B 107.8
C11 C12 C20 107.4(3)
C11 C12 C13 113.4(2)
C20 C12 C13 110.3(2)
C11 C12 H12 108.6
C20 C12 H12 108.6
C13 C12 H12 108.6
N1 C13 C19 112.11(16)
N1 C13 C12 110.22(19)
C19 C13 C12 117.27(19)
N1 C13 H13 105.4
C19 C13 H13 105.4
C12 C13 H13 105.4
C19 C14 C15 121.1(2)
C19 C14 H14 119.5
C15 C14 H14 119.5
C16 C15 C14 120.5(3)
C16 C15 H15 119.8
C14 C15 H15 119.8
C15 C16 C17 119.6(3)
C15 C16 H16 120.2
C17 C16 H16 120.2
C16 C17 C18 120.0(3)
C16 C17 H17 120.0
C18 C17 H17 120.0
C17 C18 C19 121.3(2)
C17 C18 H18 119.3
C19 C18 H18 119.3
C14 C19 C18 117.5(2)
C14 C19 C13 124.8(2)
C18 C19 C13 117.66(19)
C21 C20 C12 121.1(5)
C21 C20 H20A 107.0
C12 C20 H20A 107.0
C21 C20 H20B 107.0
C12 C20 H20B 107.0
H20A C20 H20B 106.8
C20 C21 H21A 109.5
C20 C21 H21B 109.5
H21A C21 H21B 109.5
C20 C21 H21C 109.5
H21A C21 H21C 109.5
H21B C21 H21C 109.5
C1 N1 C13 117.42(18)
C1 N1 C3 122.16(18)
C13 N1 C3 119.97(16)

loop_
_geom_bond_atom_site_label_1
_geom_bond_atom_site_label_2
_geom_bond_distance
C1 O1 1.223(3)
C1 N1 1.358(3)
C1 C2 1.507(4)
C2 Cl1 1.760(3)
C2 H2A 0.9700
C2 H2B 0.9700
C3 N1 1.488(3)
C3 C4 1.512(3)
C3 C10 1.528(3)
C3 H3 0.9800
C4 C9 1.385(3)
C4 C5 1.387(3)
C5 C6 1.376(4)
C5 H5 0.9300
C6 C7 1.378(5)
C6 H6 0.9300
C7 C8 1.366(4)
C7 H7 0.9300
C8 C9 1.383(4)
C8 H8 0.9300
C9 H9 0.9300
C10 C11 1.507(4)
C10 H10A 0.9700
C10 H10B 0.9700
C11 C12 1.508(4)
C11 H11A 0.9700
C11 H11B 0.9700
C12 C20 1.514(4)
C12 C13 1.554(3)
C12 H12 0.9800
C13 N1 1.480(3)
C13 C19 1.516(3)
C13 H13 0.9800
C14 C19 1.384(3)
C14 C15 1.386(4)
C14 H14 0.9300
C15 C16 1.358(4)
C15 H15 0.9300
C16 C17 1.376(4)
C16 H16 0.9300
C17 C18 1.380(4)
C17 H17 0.9300
C18 C19 1.384(3)
C18 H18 0.9300
C20 C21 1.332(7)
C20 H20A 0.9700
C20 H20B 0.9700
C21 H21A 0.9600
C21 H21B 0.9600
C21 H21C 0.9600

loop_
_geom_torsion_atom_site_label_1
_geom_torsion_atom_site_label_2
_geom_torsion_atom_site_label_3
_geom_torsion_atom_site_label_4
_geom_torsion
O1 C1 C2 Cl1 91.4(3)
N1 C1 C2 Cl1 -88.9(2)
N1 C3 C4 C9 -43.6(3)
C10 C3 C4 C9 80.1(3)
N1 C3 C4 C5 140.4(2)
C10 C3 C4 C5 -96.0(2)
C9 C4 C5 C6 -1.0(4)
C3 C4 C5 C6 175.2(2)
C4 C5 C6 C7 1.1(5)
C5 C6 C7 C8 -0.2(5)
C6 C7 C8 C9 -0.7(5)
C7 C8 C9 C4 0.7(4)
C5 C4 C9 C8 0.1(4)
C3 C4 C9 C8 -175.9(2)
N1 C3 C10 C11 -49.6(3)
C4 C3 C10 C11 -176.4(2)
C3 C10 C11 C12 60.0(4)
C10 C11 C12 C20 -135.7(3)
C10 C11 C12 C13 -13.6(4)
C11 C12 C13 N1 -38.1(3)
C20 C12 C13 N1 82.3(3)
C11 C12 C13 C19 91.8(3)
C20 C12 C13 C19 -147.8(3)
C19 C14 C15 C16 -0.3(4)
C14 C15 C16 C17 -0.7(5)
C15 C16 C17 C18 0.8(5)
C16 C17 C18 C19 0.0(5)
C15 C14 C19 C18 1.1(3)
C15 C14 C19 C13 178.3(2)
C17 C18 C19 C14 -1.0(4)
C17 C18 C19 C13 -178.3(3)
N1 C13 C19 C14 115.1(2)
C12 C13 C19 C14 -13.9(3)
N1 C13 C19 C18 -67.7(3)
C12 C13 C19 C18 163.3(2)
C11 C12 C20 C21 -167.8(5)
C13 C12 C20 C21 68.1(6)
O1 C1 N1 C13 -8.1(3)
C2 C1 N1 C13 172.09(19)
O1 C1 N1 C3 179.6(2)
C2 C1 N1 C3 -0.2(3)
C19 C13 N1 C1 104.6(2)
C12 C13 N1 C1 -122.8(2)
C19 C13 N1 C3 -83.0(2)
C12 C13 N1 C3 49.6(2)
C4 C3 N1 C1 -69.3(3)
C10 C3 N1 C1 166.8(2)
C4 C3 N1 C13 118.6(2)
C10 C3 N1 C13 -5.2(3)
